data_7032142
loop_
_publ_author_name
'Hasenaka, Yuki'
'Okamura, Taka-Aki'
'Tatsumi, Miki'
'Inazumi, Naoya'
'Onitsuka, Kiyotaka'

_publ_section_title
;
 Behavior of anionic molybdenum(iv, vi) and tungsten(iv, vi) complexes
 containing bulky hydrophobic dithiolate ligands and intramolecular NHS
 hydrogen bonds in nonpolar solvents.
;
_journal_issue 41
_journal_name_full 'Dalton transactions (Cambridge, England : 2003)'
_journal_page_first 15491
_journal_page_last 15502
_journal_paper_doi 10.1039/c4dt01646g
_journal_volume 43
_journal_year 2014
_chemical_formula_moiety 'C73.1 H96.4 N2 O6.1 S3'
_chemical_formula_sum 'C73.1 H96.4 N2 O6.1 S3'
_chemical_formula_weight 1193.94
_chemical_name_systematic
;
[{(t-BuC6H4)3CCONH}2C6H2S]2S-3.1(MeOH)-H2O
;
_space_group_crystal_system monoclinic
_space_group_IT_number 5
_space_group_name_Hall 'C 2y'
_space_group_name_H-M_alt 'C 1 2 1'
_symmetry_space_group_name_Hall 'C 2y'
_symmetry_space_group_name_H-M 'C 1 2 1'
_atom_sites_solution_hydrogens geom
_audit_creation_date 2014-08-06
_audit_creation_method SHELXL-2014/6
_cell_angle_alpha 90
_cell_angle_beta 103.207(13)
_cell_angle_gamma 90
_cell_formula_units_Z 4
_cell_length_a 25.228(9)
_cell_length_b 20.296(6)
_cell_length_c 14.423(5)
_cell_measurement_reflns_used 13215
_cell_measurement_temperature 200
_cell_measurement_theta_max 27.70
_cell_measurement_theta_min 3.00
_cell_volume 7190(4)
_computing_cell_refinement 'RAPID AUTO (Rigaku, 2006)'
_computing_data_collection 'RAPID AUTO (Rigaku, 2006)'
_computing_data_reduction 'RAPID AUTO (Rigaku, 2006)'
_computing_molecular_graphics 'CrystalStructure 4.0 (Rigaku, 2010)'
_computing_publication_material 'CrystalStructure 4.0 (Rigaku, 2010)'
_computing_structure_refinement 'SHELXL-2014/6 (Sheldrick, 2014)'
_computing_structure_solution 'SIR2008 (M.C. Burla, et al. 2007)'
_diffrn_ambient_temperature 200
_diffrn_detector_area_resol_mean 10.000
_diffrn_measured_fraction_theta_full 0.969
_diffrn_measured_fraction_theta_max 0.997
_diffrn_measurement_device_type 'Rigaku R-AXIS RAPID II'
_diffrn_measurement_method \w
_diffrn_radiation_type MoK\a
_diffrn_radiation_wavelength 0.71075
_diffrn_reflns_av_R_equivalents 0.1214
_diffrn_reflns_av_unetI/netI 0.1534
_diffrn_reflns_Laue_measured_fraction_full 0.969
_diffrn_reflns_Laue_measured_fraction_max 0.997
_diffrn_reflns_limit_h_max 30
_diffrn_reflns_limit_h_min -30
_diffrn_reflns_limit_k_max 22
_diffrn_reflns_limit_k_min -24
_diffrn_reflns_limit_l_max 17
_diffrn_reflns_limit_l_min -16
_diffrn_reflns_number 26258
_diffrn_reflns_point_group_measured_fraction_full 0.969
_diffrn_reflns_point_group_measured_fraction_max 0.998
_diffrn_reflns_theta_full 25.242
_diffrn_reflns_theta_max 25.000
_diffrn_reflns_theta_min 2.995
_diffrn_source
;
 MicroMax-007HF microfocus rotating anode X-ray generator
;
_exptl_absorpt_coefficient_mu 0.152
_exptl_absorpt_correction_type none
_exptl_crystal_colour yellow
_exptl_crystal_density_diffrn 1.103
_exptl_crystal_density_method 'not measured'
_exptl_crystal_description platelet
_exptl_crystal_F_000 2577
_exptl_crystal_recrystallization_method 'Re-crystallisation from solvent: CH2Cl2, methanol'
_exptl_crystal_size_max 0.150
_exptl_crystal_size_mid 0.150
_exptl_crystal_size_min 0.020
_refine_diff_density_max 0.725
_refine_diff_density_min -0.322
_refine_diff_density_rms 0.102
_refine_ls_abs_structure_details
;
 Refined as an inversion twin.
;
_refine_ls_abs_structure_Flack -0.1(3)
_refine_ls_extinction_method none
_refine_ls_goodness_of_fit_ref 1.047
_refine_ls_hydrogen_treatment constr
_refine_ls_matrix_type full
_refine_ls_number_parameters 805
_refine_ls_number_reflns 11821
_refine_ls_number_restraints 345
_refine_ls_restrained_S_all 1.054
_refine_ls_R_factor_all 0.2918
_refine_ls_R_factor_gt 0.1461
_refine_ls_shift/su_max 0.004
_refine_ls_shift/su_mean 0.000
_refine_ls_structure_factor_coef Fsqd
_refine_ls_weighting_details 'w=1/[\s^2^(Fo^2^)+(0.2000P)^2^] where P=(Fo^2^+2Fc^2^)/3'
_refine_ls_weighting_scheme calc
_refine_ls_wR_factor_gt 0.3355
_refine_ls_wR_factor_ref 0.4201
_reflns_Friedel_coverage 0.941
_reflns_Friedel_fraction_full 0.970
_reflns_Friedel_fraction_max 0.999
_reflns_number_gt 4071
_reflns_number_total 11821
_reflns_threshold_expression 'I > 2\s(I)'
_cod_data_source_file c4dt01646g2.cif
_cod_data_source_block L1-3.1(MeOH)-H2O
_cod_depositor_comments 'Adding full bibliography for 7032142--7032147.cif.'
_cod_database_code 7032142
_shelx_space_group_comment
;
The symmetry employed for this shelxl refinement is uniquely defined
by the following loop, which should always be used as a source of
symmetry information in preference to the above space-group names.
They are only intended as comments.
;
_shelx_estimated_absorpt_t_min 0.978
_shelx_estimated_absorpt_t_max 0.997
_shelxl_version_number 2014/6

loop_
_space_group_symop_operation_xyz
'x, y, z'
'-x, y, -z'
'x+1/2, y+1/2, z'
'-x+1/2, y+1/2, -z'

loop_
_atom_site_label
_atom_site_type_symbol
_atom_site_fract_x
_atom_site_fract_y
_atom_site_fract_z
_atom_site_U_iso_or_equiv
_atom_site_adp_type
_atom_site_occupancy
_atom_site_site_symmetry_order
_atom_site_calc_flag
_atom_site_refinement_flags_posn
_atom_site_refinement_flags_adp
_atom_site_refinement_flags_occupancy
_atom_site_disorder_assembly
_atom_site_disorder_group
S1 S 0.5416(2) 0.5135(4) 0.6465(5) 0.143(2) Uani 1 1 d . U . . .
S2 S 0.6456(2) 0.5854(3) 0.6526(5) 0.134(2) Uani 1 1 d . U . . .
S3 S 0.6192(3) 0.5105(4) 0.7242(6) 0.161(3) Uani 1 1 d . U . . .
O1 O 0.3741(5) 0.6630(7) 0.5695(13) 0.137(5) Uani 1 1 d . U . . .
O2 O 0.6465(6) 0.7638(8) 0.7672(12) 0.146(6) Uani 1 1 d . U . . .
N1 N 0.4396(5) 0.5992(7) 0.6400(12) 0.107(5) Uani 1 1 d . U . . .
H1 H 0.4459 0.5597 0.6653 0.129 Uiso 1 1 calc R U . . .
N2 N 0.6311(6) 0.7332(8) 0.6248(13) 0.126(5) Uani 1 1 d . U . . .
H2 H 0.6464 0.7276 0.5763 0.151 Uiso 1 1 calc R U . . .
C11 C 0.5354(7) 0.5994(12) 0.6391(14) 0.116(5) Uani 1 1 d . U . . .
C12 C 0.5831(8) 0.6314(11) 0.6394(15) 0.112(5) Uani 1 1 d D U . . .
C13 C 0.5813(7) 0.6970(10) 0.6267(15) 0.107(5) Uani 1 1 d D U . . .
C14 C 0.5379(8) 0.7355(11) 0.6226(17) 0.128(7) Uani 1 1 d . U . . .
H3 H 0.5394 0.7820 0.6170 0.153 Uiso 1 1 calc R U . . .
C15 C 0.4849(8) 0.6986(12) 0.6278(18) 0.136(8) Uani 1 1 d . U . . .
H4 H 0.4521 0.7220 0.6261 0.163 Uiso 1 1 calc R U . . .
C16 C 0.4866(7) 0.6333(10) 0.6345(15) 0.109(6) Uani 1 1 d . U . . .
C17 C 0.3904(7) 0.6135(9) 0.6164(18) 0.107(6) Uani 1 1 d . U . . .
C18 C 0.3462(6) 0.5602(8) 0.6289(13) 0.083(3) Uani 1 1 d . U . . .
C27 C 0.6531(8) 0.7729(10) 0.6915(18) 0.103(6) Uani 1 1 d . U . . .
C28 C 0.6930(6) 0.8304(8) 0.6773(11) 0.076(3) Uani 1 1 d . U . . .
C111 C 0.3744(5) 0.4936(8) 0.6414(13) 0.077(4) Uani 1 1 d . U . . .
C112 C 0.3992(5) 0.4679(7) 0.5659(12) 0.081(4) Uani 1 1 d . U . . .
H5 H 0.3972 0.4930 0.5097 0.097 Uiso 1 1 calc R U . . .
C113 C 0.4244(5) 0.4096(9) 0.5754(12) 0.080(4) Uani 1 1 d . U . . .
H6 H 0.4395 0.3937 0.5251 0.096 Uiso 1 1 calc R U . . .
C114 C 0.4290(6) 0.3731(8) 0.6539(12) 0.079(4) Uani 1 1 d . U . . .
C115 C 0.4032(6) 0.3936(8) 0.7266(12) 0.079(4) Uani 1 1 d . U . . .
H7 H 0.4036 0.3658 0.7798 0.095 Uiso 1 1 calc R U . . .
C116 C 0.3774(6) 0.4543(9) 0.7201(14) 0.088(4) Uani 1 1 d . U . . .
H8 H 0.3616 0.4688 0.7704 0.106 Uiso 1 1 calc R U . . .
C117 C 0.4614(6) 0.3064(9) 0.6657(15) 0.097(5) Uani 1 1 d . U . . .
C118 C 0.5200(7) 0.3256(9) 0.6640(17) 0.117(6) Uani 1 1 d . U . . .
H9 H 0.5351 0.3537 0.7190 0.140 Uiso 1 1 calc R U . . .
H10 H 0.5422 0.2857 0.6669 0.140 Uiso 1 1 calc R U . . .
H11 H 0.5201 0.3497 0.6052 0.140 Uiso 1 1 calc R U . . .
C119 C 0.4405(7) 0.2643(8) 0.5819(14) 0.093(5) Uani 1 1 d . U . . .
H12 H 0.4030 0.2511 0.5808 0.111 Uiso 1 1 calc R U . . .
H13 H 0.4413 0.2889 0.5237 0.111 Uiso 1 1 calc R U . . .
H14 H 0.4634 0.2250 0.5854 0.111 Uiso 1 1 calc R U . . .
C120 C 0.4585(8) 0.2700(8) 0.7583(14) 0.107(5) Uani 1 1 d . U . . .
H15 H 0.4725 0.2987 0.8130 0.129 Uiso 1 1 calc R U . . .
H16 H 0.4206 0.2584 0.7566 0.129 Uiso 1 1 calc R U . . .
H17 H 0.4806 0.2298 0.7640 0.129 Uiso 1 1 calc R U . . .
C121 C 0.2966(5) 0.5613(8) 0.5445(12) 0.074(3) Uani 1 1 d . U . . .
C122 C 0.2243(6) 0.6195(8) 0.4413(12) 0.090(5) Uani 1 1 d . U . . .
H18 H 0.2067 0.6602 0.4213 0.108 Uiso 1 1 calc R U . . .
C123 C 0.2672(6) 0.6198(8) 0.5200(13) 0.088(4) Uani 1 1 d . U . . .
H19 H 0.2767 0.6587 0.5566 0.106 Uiso 1 1 calc R U . . .
C124 C 0.2055(6) 0.5636(9) 0.3902(13) 0.091(4) Uani 1 1 d . U . . .
C125 C 0.2320(5) 0.5053(9) 0.4224(12) 0.084(4) Uani 1 1 d . U . . .
H20 H 0.2198 0.4648 0.3919 0.101 Uiso 1 1 calc R U . . .
C126 C 0.2762(5) 0.5065(8) 0.4986(12) 0.080(4) Uani 1 1 d . U . . .
H21 H 0.2932 0.4657 0.5200 0.096 Uiso 1 1 calc R U . . .
C127 C 0.1565(7) 0.5633(10) 0.3037(15) 0.108(5) Uani 1 1 d . U . . .
C128 C 0.1246(8) 0.6250(12) 0.2936(18) 0.165(10) Uani 1 1 d . U . . .
H22 H 0.1067 0.6291 0.3469 0.198 Uiso 1 1 calc R U . . .
H23 H 0.1490 0.6626 0.2938 0.198 Uiso 1 1 calc R U . . .
H24 H 0.0971 0.6242 0.2335 0.198 Uiso 1 1 calc R U . . .
C129 C 0.1188(7) 0.5054(12) 0.312(2) 0.161(9) Uani 1 1 d . U . . .
H25 H 0.1397 0.4642 0.3190 0.193 Uiso 1 1 calc R U . . .
H26 H 0.1035 0.5117 0.3682 0.193 Uiso 1 1 calc R U . . .
H27 H 0.0893 0.5032 0.2549 0.193 Uiso 1 1 calc R U . . .
C130 C 0.1818(12) 0.5630(17) 0.2182(17) 0.174(10) Uani 1 1 d . U . . .
H28 H 0.2039 0.5232 0.2194 0.209 Uiso 1 1 calc R U . . .
H29 H 0.1529 0.5636 0.1598 0.209 Uiso 1 1 calc R U . . .
H30 H 0.2049 0.6020 0.2201 0.209 Uiso 1 1 calc R U . . .
C131 C 0.3290(6) 0.5797(8) 0.7220(13) 0.087(4) Uani 1 1 d . U . . .
C132 C 0.3620(9) 0.6108(13) 0.793(2) 0.152(10) Uani 1 1 d . U . . .
H31 H 0.3961 0.6271 0.7855 0.183 Uiso 1 1 calc R U . . .
C133 C 0.3473(9) 0.6191(15) 0.8760(16) 0.159(10) Uani 1 1 d . U . . .
H32 H 0.3733 0.6391 0.9262 0.191 Uiso 1 1 calc R U . . .
C134 C 0.2994(9) 0.6020(13) 0.8950(15) 0.130(7) Uani 1 1 d . U . . .
C135 C 0.2649(8) 0.5678(10) 0.8185(14) 0.105(5) Uani 1 1 d . U . . .
H33 H 0.2312 0.5510 0.8273 0.126 Uiso 1 1 calc R U . . .
C136 C 0.2778(6) 0.5583(9) 0.7353(13) 0.085(4) Uani 1 1 d . U . . .
H34 H 0.2528 0.5372 0.6849 0.101 Uiso 1 1 calc R U . . .
C137 C 0.2818(11) 0.6089(15) 0.9868(16) 0.159(8) Uani 1 1 d D U . . .
C138 C 0.3212(19) 0.647(2) 1.061(2) 0.31(2) Uani 1 1 d D U . . .
H35 H 0.3584 0.6332 1.0603 0.376 Uiso 1 1 calc R U . . .
H36 H 0.3169 0.6940 1.0468 0.376 Uiso 1 1 calc R U . . .
H37 H 0.3140 0.6379 1.1235 0.376 Uiso 1 1 calc R U . . .
C139 C 0.2236(14) 0.625(2) 0.980(2) 0.29(2) Uani 1 1 d . U . . .
H38 H 0.2010 0.5976 0.9295 0.351 Uiso 1 1 calc R U . . .
H39 H 0.2142 0.6153 1.0405 0.351 Uiso 1 1 calc R U . . .
H40 H 0.2172 0.6714 0.9638 0.351 Uiso 1 1 calc R U . . .
C140 C 0.2860(18) 0.5416(14) 1.039(3) 0.248(14) Uani 1 1 d D U . . .
H41 H 0.3233 0.5249 1.0484 0.298 Uiso 1 1 calc R U . . .
H42 H 0.2765 0.5472 1.1003 0.298 Uiso 1 1 calc R U . . .
H43 H 0.2608 0.5103 0.9997 0.298 Uiso 1 1 calc R U . . .
C211 C 0.7118(5) 0.8219(6) 0.5841(11) 0.067(3) Uani 1 1 d . U . . .
C212 C 0.6788(7) 0.8145(8) 0.4939(12) 0.097(5) Uani 1 1 d . U . . .
H44 H 0.6406 0.8119 0.4892 0.116 Uiso 1 1 calc R U . . .
C213 C 0.6950(7) 0.8108(11) 0.4171(14) 0.107(6) Uani 1 1 d . U . . .
H45 H 0.6684 0.8073 0.3589 0.128 Uiso 1 1 calc R U . . .
C214 C 0.7480(8) 0.8116(9) 0.4134(14) 0.096(5) Uani 1 1 d . U . . .
C215 C 0.7827(7) 0.8176(9) 0.4984(14) 0.090(5) Uani 1 1 d . U . . .
H46 H 0.8206 0.8187 0.5010 0.108 Uiso 1 1 calc R U . . .
C216 C 0.7657(6) 0.8221(8) 0.5808(11) 0.078(4) Uani 1 1 d . U . . .
H47 H 0.7923 0.8255 0.6389 0.093 Uiso 1 1 calc R U . . .
C217 C 0.7697(8) 0.8061(10) 0.3231(15) 0.110(5) Uani 1 1 d D U . . .
C218 C 0.7658(17) 0.7385(16) 0.290(3) 0.249(17) Uani 1 1 d . U . . .
H48 H 0.7283 0.7229 0.2820 0.299 Uiso 1 1 calc R U . . .
H49 H 0.7761 0.7362 0.2282 0.299 Uiso 1 1 calc R U . . .
H50 H 0.7903 0.7107 0.3361 0.299 Uiso 1 1 calc R U . . .
C219 C 0.7377(16) 0.846(2) 0.2448(19) 0.26(2) Uani 1 1 d D U . . .
H51 H 0.6990 0.8357 0.2360 0.313 Uiso 1 1 calc R U . . .
H52 H 0.7435 0.8931 0.2605 0.313 Uiso 1 1 calc R U . . .
H53 H 0.7494 0.8367 0.1860 0.313 Uiso 1 1 calc R U . . .
C220 C 0.8252(12) 0.824(2) 0.3318(19) 0.219(14) Uani 1 1 d . U . . .
H54 H 0.8308 0.8694 0.3544 0.263 Uiso 1 1 calc R U . . .
H55 H 0.8485 0.7944 0.3775 0.263 Uiso 1 1 calc R U . . .
H56 H 0.8344 0.8199 0.2696 0.263 Uiso 1 1 calc R U . . .
C221 C 0.6628(6) 0.8985(8) 0.6742(12) 0.078(4) Uani 1 1 d . U . . .
C222 C 0.6667(6) 0.9486(7) 0.6114(13) 0.088(5) Uani 1 1 d . U . . .
H57 H 0.6891 0.9422 0.5674 0.106 Uiso 1 1 calc R U . . .
C223 C 0.6408(6) 1.0044(9) 0.6099(13) 0.086(4) Uani 1 1 d . U . . .
H58 H 0.6440 1.0356 0.5623 0.103 Uiso 1 1 calc R U . . .
C224 C 0.6104(6) 1.0206(8) 0.6700(15) 0.087(4) Uani 1 1 d . U . . .
C225 C 0.6088(7) 0.9733(10) 0.7356(14) 0.101(5) Uani 1 1 d . U . . .
H59 H 0.5912 0.9845 0.7851 0.122 Uiso 1 1 calc R U . . .
C226 C 0.6305(7) 0.9094(11) 0.7380(15) 0.117(7) Uani 1 1 d . U . . .
H60 H 0.6235 0.8764 0.7802 0.140 Uiso 1 1 calc R U . . .
C227 C 0.5817(7) 1.0879(9) 0.6728(15) 0.100(5) Uani 1 1 d . U . . .
C228 C 0.5864(11) 1.1302(11) 0.5865(19) 0.153(8) Uani 1 1 d . U . . .
H61 H 0.5693 1.1070 0.5276 0.184 Uiso 1 1 calc R U . . .
H62 H 0.5678 1.1724 0.5889 0.184 Uiso 1 1 calc R U . . .
H63 H 0.6248 1.1382 0.5879 0.184 Uiso 1 1 calc R U . . .
C229 C 0.6085(11) 1.1257(12) 0.7615(19) 0.160(9) Uani 1 1 d . U . . .
H64 H 0.6062 1.1000 0.8180 0.192 Uiso 1 1 calc R U . . .
H65 H 0.6468 1.1337 0.7614 0.192 Uiso 1 1 calc R U . . .
H66 H 0.5898 1.1679 0.7625 0.192 Uiso 1 1 calc R U . . .
C230 C 0.5213(8) 1.0771(11) 0.673(2) 0.161(9) Uani 1 1 d . U . . .
H67 H 0.5036 1.0525 0.6155 0.193 Uiso 1 1 calc R U . . .
H68 H 0.5185 1.0520 0.7295 0.193 Uiso 1 1 calc R U . . .
H69 H 0.5034 1.1198 0.6732 0.193 Uiso 1 1 calc R U . . .
C231 C 0.7412(5) 0.8302(9) 0.7669(12) 0.081(4) Uani 1 1 d . U . . .
C232 C 0.7672(6) 0.7696(9) 0.7948(13) 0.101(6) Uani 1 1 d . U . . .
H70 H 0.7537 0.7302 0.7624 0.122 Uiso 1 1 calc R U . . .
C233 C 0.8101(7) 0.7681(10) 0.8655(14) 0.109(6) Uani 1 1 d . U . . .
H71 H 0.8276 0.7269 0.8821 0.131 Uiso 1 1 calc R U . . .
C234 C 0.8312(6) 0.8224(12) 0.9171(15) 0.106(5) Uani 1 1 d . U . . .
C235 C 0.8056(7) 0.8824(10) 0.8881(14) 0.101(5) Uani 1 1 d . U . . .
H72 H 0.8187 0.9215 0.9217 0.122 Uiso 1 1 calc R U . . .
C236 C 0.7613(6) 0.8857(9) 0.8106(14) 0.098(5) Uani 1 1 d . U . . .
H73 H 0.7454 0.9270 0.7891 0.118 Uiso 1 1 calc R U . . .
C237 C 0.8781(7) 0.8180(12) 1.0055(16) 0.125(6) Uani 1 1 d D U . . .
C238 C 0.8563(10) 0.816(2) 1.0867(18) 0.214(14) Uani 1 1 d . U . . .
H74 H 0.8298 0.7799 1.0803 0.257 Uiso 1 1 calc R U . . .
H75 H 0.8857 0.8084 1.1433 0.257 Uiso 1 1 calc R U . . .
H76 H 0.8383 0.8578 1.0933 0.257 Uiso 1 1 calc R U . . .
C239 C 0.9096(11) 0.7525(17) 1.011(2) 0.206(12) Uani 1 1 d . U . . .
H77 H 0.9266 0.7493 0.9561 0.248 Uiso 1 1 calc R U . . .
H78 H 0.9379 0.7509 1.0699 0.248 Uiso 1 1 calc R U . . .
H79 H 0.8844 0.7155 1.0092 0.248 Uiso 1 1 calc R U . . .
C240 C 0.9194(10) 0.8699(15) 1.0027(18) 0.193(13) Uani 1 1 d D U . . .
H80 H 0.9315 0.8664 0.9430 0.232 Uiso 1 1 calc R U . . .
H81 H 0.9032 0.9134 1.0067 0.232 Uiso 1 1 calc R U . . .
H82 H 0.9506 0.8640 1.0567 0.232 Uiso 1 1 calc R U . . .
O3 O 0.5121(16) 0.648(3) 0.911(3) 0.323(18) Uani 1 1 d D U . . .
C3 C 0.514(2) 0.577(3) 0.8930(10) 0.34(3) Uani 1 1 d D U . . .
H83 H 0.5034 0.5689 0.8243 0.405 Uiso 1 1 calc R U . . .
H84 H 0.4898 0.5539 0.9253 0.405 Uiso 1 1 calc R U . . .
H85 H 0.5517 0.5613 0.9173 0.405 Uiso 1 1 calc R U . . .
O4 O 0.4603(17) 0.877(2) 0.539(4) 0.24(2) Uani 0.5 1 d D U P . .
C4 C 0.5000 0.912(3) 0.5000 0.25(3) Uani 1 2 d DS TU P . .
H86 H 0.5146 0.8829 0.4576 0.298 Uiso 0.5 1 calc R U P . .
H87 H 0.5297 0.9269 0.5521 0.298 Uiso 0.5 1 calc R U P . .
H88 H 0.4826 0.9503 0.4640 0.298 Uiso 0.5 1 calc R U P . .
O5 O 0.482(4) 0.854(3) 0.728(7) 0.39(4) Uani 0.68(6) 1 d D U P A 1
C5 C 0.459(5) 0.841(4) 0.811(6) 0.41(4) Uani 0.68(6) 1 d D U P A 1
H89 H 0.4356 0.8778 0.8191 0.488 Uiso 0.68(6) 1 calc R U P A 1
H90 H 0.4893 0.8374 0.8674 0.488 Uiso 0.68(6) 1 calc R U P A 1
H91 H 0.4385 0.8002 0.8014 0.488 Uiso 0.68(6) 1 calc R U P A 1
O5B O 0.428(4) 0.781(5) 0.800(7) 0.28(4) Uani 0.32(6) 1 d D U P A 2
C5B C 0.459(5) 0.841(4) 0.811(6) 0.41(4) Uani 0.32(6) 1 d D U P A 2
H89B H 0.4852 0.8413 0.8730 0.488 Uiso 0.32(6) 1 calc R U P A 2
H90B H 0.4351 0.8793 0.8063 0.488 Uiso 0.32(6) 1 calc R U P A 2
H91B H 0.4797 0.8439 0.7603 0.488 Uiso 0.32(6) 1 calc R U P A 2
O6 O 0.630(5) 0.845(6) 0.992(8) 0.28(5) Uani 0.30(3) 1 d D U P B 1
C6 C 0.668(5) 0.898(5) 1.007(7) 0.19(4) Uani 0.30(3) 1 d D U P B 1
H92 H 0.6630 0.9250 0.9498 0.224 Uiso 0.30(3) 1 calc R U P B 1
H93 H 0.7056 0.8801 1.0223 0.224 Uiso 0.30(3) 1 calc R U P B 1
H94 H 0.6628 0.9246 1.0607 0.224 Uiso 0.30(3) 1 calc R U P B 1
C6B C 0.605(5) 0.915(5) 0.993(9) 0.22(5) Uani 0.30(3) 1 d D U P B 2
H92B H 0.5886 0.9414 1.0364 0.270 Uiso 0.30(3) 1 calc R U P B 2
H93B H 0.5986 0.9374 0.9308 0.270 Uiso 0.30(3) 1 calc R U P B 2
H94B H 0.6442 0.9112 1.0192 0.270 Uiso 0.30(3) 1 calc R U P B 2
O6B O 0.581(5) 0.851(5) 0.981(8) 0.26(5) Uani 0.30(3) 1 d D U P B 2
O7 O 0.5621(13) 0.739(2) 0.868(2) 0.294(14) Uani 1 1 d . U . . .

loop_
_atom_site_aniso_label
_atom_site_aniso_U_11
_atom_site_aniso_U_22
_atom_site_aniso_U_33
_atom_site_aniso_U_23
_atom_site_aniso_U_13
_atom_site_aniso_U_12
S1 0.093(3) 0.151(5) 0.204(7) -0.038(5) 0.070(4) -0.030(3)
S2 0.084(3) 0.143(5) 0.183(6) -0.008(4) 0.046(4) -0.004(3)
S3 0.120(4) 0.140(5) 0.219(8) 0.013(5) 0.030(4) 0.003(4)
O1 0.085(8) 0.097(9) 0.233(17) 0.009(9) 0.045(9) -0.019(7)
O2 0.139(12) 0.175(14) 0.111(10) 0.017(10) 0.000(10) -0.084(11)
N1 0.052(6) 0.092(9) 0.169(15) 0.006(9) 0.007(8) -0.030(6)
N2 0.093(10) 0.131(12) 0.159(13) -0.034(11) 0.041(10) -0.037(9)
C11 0.057(7) 0.174(10) 0.119(15) 0.012(13) 0.027(10) -0.031(7)
C12 0.089(9) 0.133(9) 0.113(15) -0.009(12) 0.018(11) -0.022(7)
C13 0.077(9) 0.119(9) 0.124(16) -0.033(12) 0.022(11) -0.015(7)
C14 0.100(11) 0.099(11) 0.19(2) 0.006(15) 0.041(15) -0.012(8)
C15 0.082(10) 0.123(10) 0.19(2) 0.001(16) 0.003(13) -0.038(9)
C16 0.066(7) 0.116(9) 0.130(16) 0.006(12) -0.009(10) -0.041(7)
C17 0.058(7) 0.071(9) 0.19(2) -0.006(11) 0.031(10) -0.023(7)
C18 0.049(7) 0.084(8) 0.117(10) -0.010(8) 0.022(6) -0.021(6)
C27 0.093(12) 0.112(11) 0.107(14) -0.014(11) 0.031(12) -0.047(9)
C28 0.056(8) 0.082(8) 0.086(8) -0.004(7) 0.008(6) -0.009(6)
C111 0.029(6) 0.085(8) 0.115(12) -0.006(7) 0.014(7) -0.022(5)
C112 0.056(9) 0.085(9) 0.103(12) 0.001(8) 0.020(8) -0.016(7)
C113 0.041(8) 0.117(11) 0.084(10) 0.016(8) 0.017(8) 0.014(7)
C114 0.062(9) 0.100(9) 0.069(10) 0.001(7) -0.001(8) 0.008(7)
C115 0.061(9) 0.106(10) 0.070(10) 0.003(8) 0.013(8) -0.011(7)
C116 0.069(10) 0.088(10) 0.110(12) -0.001(8) 0.029(10) -0.011(7)
C117 0.052(8) 0.116(12) 0.119(13) 0.010(8) 0.012(9) 0.012(8)
C118 0.072(9) 0.089(12) 0.19(2) 0.014(12) 0.025(11) 0.017(8)
C119 0.081(10) 0.067(9) 0.126(12) 0.026(8) 0.015(10) 0.022(7)
C120 0.099(13) 0.085(11) 0.122(12) 0.009(9) -0.007(10) 0.010(9)
C121 0.045(7) 0.077(8) 0.106(10) 0.005(8) 0.029(6) -0.016(6)
C122 0.084(10) 0.077(9) 0.106(13) 0.023(8) 0.018(8) 0.005(8)
C123 0.085(11) 0.073(8) 0.105(13) -0.003(9) 0.020(8) -0.004(7)
C124 0.057(8) 0.103(10) 0.110(11) 0.002(9) 0.013(7) 0.002(7)
C125 0.049(8) 0.093(9) 0.113(13) 0.001(9) 0.023(7) 0.003(7)
C126 0.050(8) 0.073(8) 0.119(13) -0.011(8) 0.023(7) 0.004(7)
C127 0.077(11) 0.121(12) 0.116(12) -0.011(11) 0.004(7) 0.026(8)
C128 0.102(16) 0.141(14) 0.24(3) 0.017(18) 0.009(16) 0.054(12)
C129 0.080(12) 0.137(14) 0.24(3) -0.011(17) -0.029(13) -0.001(10)
C130 0.19(2) 0.22(3) 0.109(13) 0.008(19) 0.023(14) 0.069(19)
C131 0.053(8) 0.080(10) 0.123(10) -0.029(9) 0.012(7) -0.005(7)
C132 0.111(15) 0.18(2) 0.180(19) -0.107(19) 0.055(14) -0.071(15)
C133 0.076(12) 0.26(3) 0.126(15) -0.074(19) -0.009(11) -0.021(15)
C134 0.086(11) 0.20(2) 0.097(11) -0.024(11) 0.009(9) 0.061(12)
C135 0.095(12) 0.115(14) 0.107(12) 0.005(12) 0.027(10) -0.015(10)
C136 0.065(8) 0.092(11) 0.096(11) 0.003(10) 0.016(8) 0.001(7)
C137 0.158(16) 0.23(2) 0.086(13) -0.007(13) 0.021(12) 0.041(18)
C138 0.36(3) 0.42(4) 0.18(2) -0.14(3) 0.10(3) -0.15(4)
C139 0.205(19) 0.53(7) 0.18(3) 0.10(3) 0.12(2) 0.16(3)
C140 0.35(4) 0.24(2) 0.18(3) 0.024(18) 0.12(3) 0.07(2)
C211 0.050(7) 0.057(8) 0.087(8) 0.001(7) 0.004(6) -0.013(6)
C212 0.074(9) 0.127(14) 0.081(9) -0.026(11) 0.001(7) -0.026(10)
C213 0.081(9) 0.154(17) 0.085(10) -0.028(13) 0.015(9) -0.022(12)
C214 0.091(10) 0.101(12) 0.097(9) -0.015(10) 0.024(8) -0.051(10)
C215 0.070(9) 0.099(12) 0.103(10) 0.002(11) 0.024(7) 0.003(9)
C216 0.058(7) 0.084(10) 0.087(9) 0.006(9) 0.007(7) -0.008(8)
C217 0.102(11) 0.123(13) 0.116(12) -0.011(11) 0.047(10) 0.017(10)
C218 0.36(5) 0.159(18) 0.29(4) -0.09(2) 0.20(4) -0.08(2)
C219 0.29(3) 0.41(4) 0.119(19) 0.08(2) 0.11(2) 0.20(4)
C220 0.159(15) 0.39(4) 0.118(19) -0.06(2) 0.057(14) -0.13(2)
C221 0.046(8) 0.095(8) 0.087(12) 0.004(7) 0.003(7) 0.005(7)
C222 0.046(9) 0.077(9) 0.146(15) 0.007(9) 0.031(9) -0.013(6)
C223 0.057(9) 0.100(10) 0.094(12) 0.023(9) 0.004(8) 0.011(8)
C224 0.051(8) 0.079(9) 0.128(15) 0.005(8) 0.017(9) -0.005(7)
C225 0.093(12) 0.129(12) 0.087(13) 0.014(10) 0.030(10) 0.030(11)
C226 0.101(14) 0.121(12) 0.139(17) 0.038(12) 0.054(12) 0.034(11)
C227 0.073(9) 0.097(10) 0.126(14) -0.010(8) 0.011(10) 0.010(8)
C228 0.17(2) 0.108(15) 0.178(18) 0.032(13) 0.027(17) 0.033(15)
C229 0.18(2) 0.111(16) 0.170(17) -0.035(13) 0.001(18) -0.010(15)
C230 0.076(10) 0.124(18) 0.28(3) -0.011(17) 0.042(14) 0.033(10)
C231 0.036(7) 0.111(10) 0.096(9) -0.001(9) 0.013(6) 0.005(6)
C232 0.051(9) 0.097(9) 0.147(17) 0.019(10) 0.003(8) -0.009(7)
C233 0.069(11) 0.116(12) 0.135(17) 0.033(10) 0.006(9) 0.011(9)
C234 0.043(8) 0.148(13) 0.127(12) 0.034(11) 0.017(7) -0.028(8)
C235 0.071(11) 0.128(12) 0.101(14) -0.009(10) 0.012(8) -0.025(9)
C236 0.058(9) 0.107(10) 0.124(15) 0.003(9) 0.010(8) -0.021(8)
C237 0.066(11) 0.182(17) 0.122(13) 0.027(13) 0.013(8) -0.027(9)
C238 0.112(19) 0.41(4) 0.119(14) 0.00(2) 0.022(13) -0.10(2)
C239 0.12(2) 0.25(2) 0.20(3) 0.03(2) -0.075(18) 0.023(15)
C240 0.112(17) 0.30(3) 0.14(2) 0.07(2) -0.039(14) -0.112(18)
O3 0.31(3) 0.39(4) 0.31(3) 0.01(3) 0.17(3) -0.01(3)
C3 0.33(5) 0.40(4) 0.32(5) 0.03(4) 0.16(4) 0.07(4)
O4 0.15(3) 0.27(4) 0.29(4) -0.05(3) 0.05(3) 0.05(3)
C4 0.24(5) 0.24(4) 0.24(4) 0.000 0.01(3) 0.000
O5 0.46(6) 0.27(5) 0.46(5) -0.07(4) 0.14(5) -0.02(4)
C5 0.41(5) 0.37(5) 0.42(5) 0.01(4) 0.07(4) -0.05(3)
O5B 0.24(6) 0.31(5) 0.27(6) 0.14(4) 0.05(4) 0.04(4)
C5B 0.41(5) 0.37(5) 0.42(5) 0.01(4) 0.07(4) -0.05(3)
O6 0.26(6) 0.32(7) 0.26(7) 0.02(5) 0.08(5) -0.06(4)
C6 0.20(6) 0.22(6) 0.15(5) 0.02(4) 0.06(4) 0.02(4)
C6B 0.20(7) 0.25(6) 0.23(7) 0.02(5) 0.04(5) 0.04(4)
O6B 0.25(6) 0.27(6) 0.25(6) -0.03(5) 0.04(5) 0.01(4)
O7 0.27(3) 0.40(4) 0.24(2) 0.03(3) 0.10(2) 0.02(3)

loop_
_atom_type_symbol
_atom_type_description
_atom_type_scat_dispersion_real
_atom_type_scat_dispersion_imag
_atom_type_scat_source
C C 0.0033 0.0016 'International Tables Vol C Tables 4.2.6.8 and 6.1.1.4'
H H 0.0000 0.0000 'International Tables Vol C Tables 4.2.6.8 and 6.1.1.4'
N N 0.0061 0.0033 'International Tables Vol C Tables 4.2.6.8 and 6.1.1.4'
O O 0.0106 0.0060 'International Tables Vol C Tables 4.2.6.8 and 6.1.1.4'
S S 0.1246 0.1234 'International Tables Vol C Tables 4.2.6.8 and 6.1.1.4'

loop_
_geom_angle_atom_site_label_1
_geom_angle_atom_site_label_2
_geom_angle_atom_site_label_3
_geom_angle
C11 S1 S3 97.2(7)
C12 S2 S3 93.5(7)
S1 S3 S2 94.8(4)
C17 N1 C16 132.7(17)
C17 N1 H1 113.7
C16 N1 H1 113.7
C27 N2 C13 121.9(17)
C27 N2 H2 119.0
C13 N2 H2 119.0
C12 C11 C16 122(2)
C12 C11 S1 114.0(16)
C16 C11 S1 123.9(13)
C13 C12 C11 117.9(19)
C13 C12 S2 121.9(15)
C11 C12 S2 120.2(17)
C14 C13 C12 126.0(19)
C14 C13 N2 113.9(18)
C12 C13 N2 119.9(18)
C13 C14 C15 115.0(19)
C13 C14 H3 122.5
C15 C14 H3 122.5
C16 C15 C14 118(2)
C16 C15 H4 120.9
C14 C15 H4 120.9
C15 C16 N1 119.2(19)
C15 C16 C11 120.4(17)
N1 C16 C11 120.4(18)
O1 C17 N1 122.0(16)
O1 C17 C18 117.6(16)
N1 C17 C18 119.3(17)
C111 C18 C121 112.4(13)
C111 C18 C131 109.9(14)
C121 C18 C131 110.1(12)
C111 C18 C17 107.3(12)
C121 C18 C17 111.4(15)
C131 C18 C17 105.4(13)
O2 C27 N2 118.6(19)
O2 C27 C28 118.2(19)
N2 C27 C28 123(2)
C211 C28 C231 112.9(11)
C211 C28 C221 108.5(13)
C231 C28 C221 107.8(12)
C211 C28 C27 111.3(14)
C231 C28 C27 106.8(14)
C221 C28 C27 109.4(13)
C116 C111 C112 116.9(15)
C116 C111 C18 123.4(15)
C112 C111 C18 119.7(15)
C113 C112 C111 120.8(16)
C113 C112 H5 119.6
C111 C112 H5 119.6
C112 C113 C114 121.7(16)
C112 C113 H6 119.1
C114 C113 H6 119.1
C113 C114 C115 119.9(16)
C113 C114 C117 120.8(16)
C115 C114 C117 119.2(16)
C116 C115 C114 119.9(16)
C116 C115 H7 120.1
C114 C115 H7 120.1
C111 C116 C115 120.5(17)
C111 C116 H8 119.7
C115 C116 H8 119.7
C119 C117 C118 107.4(16)
C119 C117 C120 110.7(16)
C118 C117 C120 111.8(16)
C119 C117 C114 109.3(14)
C118 C117 C114 105.0(14)
C120 C117 C114 112.3(15)
C117 C118 H9 109.5
C117 C118 H10 109.5
H9 C118 H10 109.5
C117 C118 H11 109.5
H9 C118 H11 109.5
H10 C118 H11 109.5
C117 C119 H12 109.5
C117 C119 H13 109.5
H12 C119 H13 109.5
C117 C119 H14 109.5
H12 C119 H14 109.5
H13 C119 H14 109.5
C117 C120 H15 109.5
C117 C120 H16 109.5
H15 C120 H16 109.5
C117 C120 H17 109.5
H15 C120 H17 109.5
H16 C120 H17 109.5
C126 C121 C123 117.3(14)
C126 C121 C18 122.3(14)
C123 C121 C18 120.1(14)
C123 C122 C124 123.7(15)
C123 C122 H18 118.2
C124 C122 H18 118.2
C122 C123 C121 118.4(16)
C122 C123 H19 120.8
C121 C123 H19 120.8
C122 C124 C125 116.3(15)
C122 C124 C127 123.4(16)
C125 C124 C127 120.3(16)
C126 C125 C124 119.6(16)
C126 C125 H20 120.2
C124 C125 H20 120.2
C121 C126 C125 124.1(15)
C121 C126 H21 117.9
C125 C126 H21 117.9
C128 C127 C130 104(2)
C128 C127 C129 108.9(17)
C130 C127 C129 116(2)
C128 C127 C124 113.2(17)
C130 C127 C124 104.5(17)
C129 C127 C124 109.6(17)
C127 C128 H22 109.5
C127 C128 H23 109.5
H22 C128 H23 109.5
C127 C128 H24 109.5
H22 C128 H24 109.5
H23 C128 H24 109.5
C127 C129 H25 109.5
C127 C129 H26 109.5
H25 C129 H26 109.5
C127 C129 H27 109.5
H25 C129 H27 109.5
H26 C129 H27 109.5
C127 C130 H28 109.5
C127 C130 H29 109.5
H28 C130 H29 109.5
C127 C130 H30 109.5
H28 C130 H30 109.5
H29 C130 H30 109.5
C132 C131 C136 118.2(18)
C132 C131 C18 122.7(15)
C136 C131 C18 118.8(14)
C131 C132 C133 120(2)
C131 C132 H31 120.1
C133 C132 H31 120.1
C132 C133 C134 127(2)
C132 C133 H32 116.7
C134 C133 H32 116.7
C133 C134 C135 112.8(19)
C133 C134 C137 128(2)
C135 C134 C137 119(2)
C136 C135 C134 122.7(19)
C136 C135 H33 118.7
C134 C135 H33 118.7
C135 C136 C131 119.9(17)
C135 C136 H34 120.1
C131 C136 H34 120.1
C139 C137 C138 115(3)
C139 C137 C134 117(2)
C138 C137 C134 113(2)
C139 C137 C140 100(3)
C138 C137 C140 98.5(19)
C134 C137 C140 110(2)
C137 C138 H35 109.5
C137 C138 H36 109.5
H35 C138 H36 109.5
C137 C138 H37 109.5
H35 C138 H37 109.5
H36 C138 H37 109.5
C137 C139 H38 109.5
C137 C139 H39 109.5
H38 C139 H39 109.5
C137 C139 H40 109.5
H38 C139 H40 109.5
H39 C139 H40 109.5
C137 C140 H41 109.5
C137 C140 H42 109.5
H41 C140 H42 109.5
C137 C140 H43 109.5
H41 C140 H43 109.5
H42 C140 H43 109.5
C216 C211 C212 110.9(15)
C216 C211 C28 122.4(14)
C212 C211 C28 126.6(13)
C213 C212 C211 125.6(17)
C213 C212 H44 117.2
C211 C212 H44 117.2
C212 C213 C214 124(2)
C212 C213 H45 118.2
C214 C213 H45 118.2
C215 C214 C213 114.3(18)
C215 C214 C217 120.0(17)
C213 C214 C217 125.7(18)
C214 C215 C216 122.5(16)
C214 C215 H46 118.7
C216 C215 H46 118.7
C215 C216 C211 123.0(15)
C215 C216 H47 118.5
C211 C216 H47 118.5
C220 C217 C218 105(3)
C220 C217 C219 106(3)
C218 C217 C219 107(3)
C220 C217 C214 116.3(19)
C218 C217 C214 110(2)
C219 C217 C214 111.9(18)
C217 C218 H48 109.5
C217 C218 H49 109.5
H48 C218 H49 109.5
C217 C218 H50 109.5
H48 C218 H50 109.5
H49 C218 H50 109.5
C217 C219 H51 109.5
C217 C219 H52 109.5
H51 C219 H52 109.5
C217 C219 H53 109.5
H51 C219 H53 109.5
H52 C219 H53 109.5
C217 C220 H54 109.5
C217 C220 H55 109.5
H54 C220 H55 109.5
C217 C220 H56 109.5
H54 C220 H56 109.5
H55 C220 H56 109.5
C226 C221 C222 117.4(15)
C226 C221 C28 118.6(15)
C222 C221 C28 124.0(14)
C223 C222 C221 122.7(16)
C223 C222 H57 118.7
C221 C222 H57 118.7
C222 C223 C224 124.6(17)
C222 C223 H58 117.7
C224 C223 H58 117.7
C223 C224 C225 113.4(16)
C223 C224 C227 125.4(17)
C225 C224 C227 121.1(17)
C224 C225 C226 126.6(18)
C224 C225 H59 116.7
C226 C225 H59 116.7
C221 C226 C225 114.8(18)
C221 C226 H60 122.6
C225 C226 H60 122.6
C229 C227 C228 107(2)
C229 C227 C230 109(2)
C228 C227 C230 109.7(18)
C229 C227 C224 110.4(16)
C228 C227 C224 110.4(16)
C230 C227 C224 110.0(14)
C227 C228 H61 109.5
C227 C228 H62 109.5
H61 C228 H62 109.5
C227 C228 H63 109.5
H61 C228 H63 109.5
H62 C228 H63 109.5
C227 C229 H64 109.5
C227 C229 H65 109.5
H64 C229 H65 109.5
C227 C229 H66 109.5
H64 C229 H66 109.5
H65 C229 H66 109.5
C227 C230 H67 109.5
C227 C230 H68 109.5
H67 C230 H68 109.5
C227 C230 H69 109.5
H67 C230 H69 109.5
H68 C230 H69 109.5
C236 C231 C232 120.1(15)
C236 C231 C28 122.0(15)
C232 C231 C28 117.6(15)
C233 C232 C231 119.5(18)
C233 C232 H70 120.3
C231 C232 H70 120.3
C232 C233 C234 123.8(19)
C232 C233 H71 118.1
C234 C233 H71 118.1
C233 C234 C235 116.3(17)
C233 C234 C237 122(2)
C235 C234 C237 121(2)
C236 C235 C234 121.0(19)
C236 C235 H72 119.5
C234 C235 H72 119.5
C231 C236 C235 119.3(18)
C231 C236 H73 120.4
C235 C236 H73 120.4
C238 C237 C240 117(2)
C238 C237 C234 108.7(18)
C240 C237 C234 110.4(18)
C238 C237 C239 103(3)
C240 C237 C239 105(2)
C234 C237 C239 112(2)
C237 C238 H74 109.5
C237 C238 H75 109.5
H74 C238 H75 109.5
C237 C238 H76 109.5
H74 C238 H76 109.5
H75 C238 H76 109.5
C237 C239 H77 109.5
C237 C239 H78 109.5
H77 C239 H78 109.5
C237 C239 H79 109.5
H77 C239 H79 109.5
H78 C239 H79 109.5
C237 C240 H80 109.5
C237 C240 H81 109.5
H80 C240 H81 109.5
C237 C240 H82 109.5
H80 C240 H82 109.5
H81 C240 H82 109.5
O3 C3 H83 109.5
O3 C3 H84 109.5
H83 C3 H84 109.5
O3 C3 H85 109.5
H83 C3 H85 109.5
H84 C3 H85 109.5
O4 C4 H86 109.5
O4 C4 H87 109.5
H86 C4 H87 109.5
O4 C4 H88 109.5
H86 C4 H88 109.5
H87 C4 H88 109.5
O5 C5 H89 109.5
O5 C5 H90 109.5
H89 C5 H90 109.5
O5 C5 H91 109.5
H89 C5 H91 109.5
H90 C5 H91 109.5
O5B C5B H89B 109.5
O5B C5B H90B 109.5
H89B C5B H90B 109.5
O5B C5B H91B 109.5
H89B C5B H91B 109.5
H90B C5B H91B 109.5
O6 C6 H92 109.5
O6 C6 H93 109.5
H92 C6 H93 109.5
O6 C6 H94 109.5
H92 C6 H94 109.5
H93 C6 H94 109.5
O6B C6B H92B 109.5
O6B C6B H93B 109.5
H92B C6B H93B 109.5
O6B C6B H94B 109.5
H92B C6B H94B 109.5
H93B C6B H94B 109.5

loop_
_geom_bond_atom_site_label_1
_geom_bond_atom_site_label_2
_geom_bond_distance
S1 C11 1.75(2)
S1 S3 2.024(10)
S2 C12 1.81(2)
S2 S3 2.033(10)
O1 C17 1.23(2)
O2 C27 1.16(2)
N1 C17 1.24(2)
N1 C16 1.391(19)
N1 H1 0.8800
N2 C27 1.28(2)
N2 C13 1.46(2)
N2 H2 0.8800
C11 C12 1.37(2)
C11 C16 1.40(3)
C12 C13 1.342(19)
C13 C14 1.34(3)
C14 C15 1.55(3)
C14 H3 0.9500
C15 C16 1.33(3)
C15 H4 0.9500
C17 C18 1.59(2)
C18 C111 1.52(2)
C18 C121 1.53(2)
C18 C131 1.55(2)
C27 C28 1.59(2)
C28 C211 1.53(2)
C28 C231 1.56(2)
C28 C221 1.57(2)
C111 C116 1.38(2)
C111 C112 1.47(2)
C112 C113 1.34(2)
C112 H5 0.9500
C113 C114 1.34(2)
C113 H6 0.9500
C114 C115 1.42(2)
C114 C117 1.57(2)
C115 C116 1.39(2)
C115 H7 0.9500
C116 H8 0.9500
C117 C119 1.47(3)
C117 C118 1.53(2)
C117 C120 1.54(3)
C118 H9 0.9800
C118 H10 0.9800
C118 H11 0.9800
C119 H12 0.9800
C119 H13 0.9800
C119 H14 0.9800
C120 H15 0.9800
C120 H16 0.9800
C120 H17 0.9800
C121 C126 1.34(2)
C121 C123 1.40(2)
C122 C123 1.38(2)
C122 C124 1.38(2)
C122 H18 0.9500
C123 H19 0.9500
C124 C125 1.39(2)
C124 C127 1.54(3)
C125 C126 1.37(2)
C125 H20 0.9500
C126 H21 0.9500
C127 C128 1.48(3)
C127 C130 1.51(3)
C127 C129 1.53(3)
C128 H22 0.9800
C128 H23 0.9800
C128 H24 0.9800
C129 H25 0.9800
C129 H26 0.9800
C129 H27 0.9800
C130 H28 0.9800
C130 H29 0.9800
C130 H30 0.9800
C131 C132 1.32(2)
C131 C136 1.42(2)
C132 C133 1.34(3)
C132 H31 0.9500
C133 C134 1.34(3)
C133 H32 0.9500
C134 C135 1.42(3)
C134 C137 1.50(3)
C135 C136 1.33(2)
C135 H33 0.9500
C136 H34 0.9500
C137 C139 1.48(4)
C137 C138 1.49(2)
C137 C140 1.55(2)
C138 H35 0.9800
C138 H36 0.9800
C138 H37 0.9800
C139 H38 0.9800
C139 H39 0.9800
C139 H40 0.9800
C140 H41 0.9800
C140 H42 0.9800
C140 H43 0.9800
C211 C216 1.37(2)
C211 C212 1.38(2)
C212 C213 1.27(2)
C212 H44 0.9500
C213 C214 1.35(2)
C213 H45 0.9500
C214 C215 1.34(2)
C214 C217 1.53(3)
C215 C216 1.36(2)
C215 H46 0.9500
C216 H47 0.9500
C217 C220 1.42(3)
C217 C218 1.45(3)
C217 C219 1.47(2)
C218 H48 0.9800
C218 H49 0.9800
C218 H50 0.9800
C219 H51 0.9800
C219 H52 0.9800
C219 H53 0.9800
C220 H54 0.9800
C220 H55 0.9800
C220 H56 0.9800
C221 C226 1.38(2)
C221 C222 1.38(2)
C222 C223 1.30(2)
C222 H57 0.9500
C223 C224 1.32(2)
C223 H58 0.9500
C224 C225 1.36(2)
C224 C227 1.55(2)
C225 C226 1.40(3)
C225 H59 0.9500
C226 H60 0.9500
C227 C229 1.51(3)
C227 C228 1.54(3)
C227 C230 1.54(2)
C228 H61 0.9800
C228 H62 0.9800
C228 H63 0.9800
C229 H64 0.9800
C229 H65 0.9800
C229 H66 0.9800
C230 H67 0.9800
C230 H68 0.9800
C230 H69 0.9800
C231 C236 1.33(2)
C231 C232 1.41(2)
C232 C233 1.31(2)
C232 H70 0.9500
C233 C234 1.37(3)
C233 H71 0.9500
C234 C235 1.40(3)
C234 C237 1.53(3)
C235 C236 1.39(2)
C235 H72 0.9500
C236 H73 0.9500
C237 C238 1.40(3)
C237 C240 1.49(2)
C237 C239 1.54(4)
C238 H74 0.9800
C238 H75 0.9800
C238 H76 0.9800
C239 H77 0.9800
C239 H78 0.9800
C239 H79 0.9800
C240 H80 0.9800
C240 H81 0.9800
C240 H82 0.9800
O3 C3 1.47(3)
C3 H83 0.9800
C3 H84 0.9800
C3 H85 0.9800
O4 C4 1.45(3)
C4 H86 0.9800
C4 H87 0.9800
C4 H88 0.9800
O5 C5 1.45(3)
C5 H89 0.9800
C5 H90 0.9800
C5 H91 0.9800
O5B C5B 1.45(3)
C5B H89B 0.9800
C5B H90B 0.9800
C5B H91B 0.9800
O6 C6 1.43(3)
C6 H92 0.9800
C6 H93 0.9800
C6 H94 0.9800
C6B O6B 1.43(3)
C6B H92B 0.9800
C6B H93B 0.9800
C6B H94B 0.9800

loop_
_geom_torsion_atom_site_label_1
_geom_torsion_atom_site_label_2
_geom_torsion_atom_site_label_3
_geom_torsion_atom_site_label_4
_geom_torsion
S3 S1 C11 C12 30.7(17)
S3 S1 C11 C16 -148.4(17)
C16 C11 C12 C13 -6(3)
S1 C11 C12 C13 175.1(17)
C16 C11 C12 S2 176.3(16)
S1 C11 C12 S2 -3(2)
S3 S2 C12 C13 155.9(18)
S3 S2 C12 C11 -26.3(18)
C11 C12 C13 C14 7(4)
S2 C12 C13 C14 -175.3(19)
C11 C12 C13 N2 -178.9(18)
S2 C12 C13 N2 -1(3)
C27 N2 C13 C14 64(3)
C27 N2 C13 C12 -111(3)
C12 C13 C14 C15 -4(4)
N2 C13 C14 C15 -178.2(19)
C13 C14 C15 C16 -1(3)
C14 C15 C16 N1 179.5(19)
C14 C15 C16 C11 1(4)
C17 N1 C16 C15 22(4)
C17 N1 C16 C11 -160(2)
C12 C11 C16 C15 2(3)
S1 C11 C16 C15 -179.1(19)
C12 C11 C16 N1 -176.1(19)
S1 C11 C16 N1 3(3)
C16 N1 C17 O1 9(4)
C16 N1 C17 C18 177.2(18)
O1 C17 C18 C111 151.6(19)
N1 C17 C18 C111 -17(3)
O1 C17 C18 C121 28(3)
N1 C17 C18 C121 -140(2)
O1 C17 C18 C131 -91(2)
N1 C17 C18 C131 100(2)
C13 N2 C27 O2 27(3)
C13 N2 C27 C28 -157.8(18)
O2 C27 C28 C211 161(2)
N2 C27 C28 C211 -13(3)
O2 C27 C28 C231 38(3)
N2 C27 C28 C231 -137(2)
O2 C27 C28 C221 -79(2)
N2 C27 C28 C221 107(2)
C121 C18 C111 C116 -115.7(16)
C131 C18 C111 C116 7.4(17)
C17 C18 C111 C116 121.5(16)
C121 C18 C111 C112 63.0(15)
C131 C18 C111 C112 -173.9(11)
C17 C18 C111 C112 -59.8(18)
C116 C111 C112 C113 -1.5(19)
C18 C111 C112 C113 179.7(13)
C111 C112 C113 C114 -1(2)
C112 C113 C114 C115 5(2)
C112 C113 C114 C117 -176.8(14)
C113 C114 C115 C116 -6(2)
C117 C114 C115 C116 175.9(14)
C112 C111 C116 C115 0(2)
C18 C111 C116 C115 179.2(13)
C114 C115 C116 C111 3(2)
C113 C114 C117 C119 -53(2)
C115 C114 C117 C119 125.4(17)
C113 C114 C117 C118 62(2)
C115 C114 C117 C118 -119.6(17)
C113 C114 C117 C120 -176.3(15)
C115 C114 C117 C120 2(2)
C111 C18 C121 C126 10(2)
C131 C18 C121 C126 -112.6(16)
C17 C18 C121 C126 130.8(15)
C111 C18 C121 C123 -177.1(13)
C131 C18 C121 C123 60.0(17)
C17 C18 C121 C123 -56.6(19)
C124 C122 C123 C121 6(3)
C126 C121 C123 C122 -10(2)
C18 C121 C123 C122 177.4(14)
C123 C122 C124 C125 1(3)
C123 C122 C124 C127 178.5(17)
C122 C124 C125 C126 -3(2)
C127 C124 C125 C126 179.0(15)
C123 C121 C126 C125 8(2)
C18 C121 C126 C125 -179.6(14)
C124 C125 C126 C121 -1(2)
C122 C124 C127 C128 -12(3)
C125 C124 C127 C128 165.5(19)
C122 C124 C127 C130 100(2)
C125 C124 C127 C130 -82(2)
C122 C124 C127 C129 -134.2(19)
C125 C124 C127 C129 44(2)
C111 C18 C131 C132 87(2)
C121 C18 C131 C132 -149(2)
C17 C18 C131 C132 -29(3)
C111 C18 C131 C136 -87.4(17)
C121 C18 C131 C136 37(2)
C17 C18 C131 C136 157.3(16)
C136 C131 C132 C133 2(4)
C18 C131 C132 C133 -172(2)
C131 C132 C133 C134 -4(5)
C132 C133 C134 C135 5(4)
C132 C133 C134 C137 178(3)
C133 C134 C135 C136 -4(3)
C137 C134 C135 C136 -179(2)
C134 C135 C136 C131 3(3)
C132 C131 C136 C135 -2(3)
C18 C131 C136 C135 172.2(17)
C133 C134 C137 C139 145(3)
C135 C134 C137 C139 -42(4)
C133 C134 C137 C138 8(4)
C135 C134 C137 C138 -179(3)
C133 C134 C137 C140 -102(3)
C135 C134 C137 C140 72(3)
C231 C28 C211 C216 -7(2)
C221 C28 C211 C216 112.4(15)
C27 C28 C211 C216 -127.2(16)
C231 C28 C211 C212 174.1(14)
C221 C28 C211 C212 -66.5(18)
C27 C28 C211 C212 54(2)
C216 C211 C212 C213 -3(3)
C28 C211 C212 C213 176.3(18)
C211 C212 C213 C214 2(3)
C212 C213 C214 C215 -1(3)
C212 C213 C214 C217 179(2)
C213 C214 C215 C216 0(3)
C217 C214 C215 C216 -179.4(16)
C214 C215 C216 C211 -1(3)
C212 C211 C216 C215 2(2)
C28 C211 C216 C215 -177.0(15)
C215 C214 C217 C220 -15(3)
C213 C214 C217 C220 165(3)
C215 C214 C217 C218 104(3)
C213 C214 C217 C218 -76(3)
C215 C214 C217 C219 -138(3)
C213 C214 C217 C219 43(3)
C211 C28 C221 C226 163.5(15)
C231 C28 C221 C226 -73.9(18)
C27 C28 C221 C226 42(2)
C211 C28 C221 C222 -16.7(19)
C231 C28 C221 C222 105.9(16)
C27 C28 C221 C222 -138.3(17)
C226 C221 C222 C223 -1(2)
C28 C221 C222 C223 179.4(15)
C221 C222 C223 C224 3(3)
C222 C223 C224 C225 1(3)
C222 C223 C224 C227 176.7(16)
C223 C224 C225 C226 -7(3)
C227 C224 C225 C226 176.4(18)
C222 C221 C226 C225 -5(3)
C28 C221 C226 C225 174.9(15)
C224 C225 C226 C221 10(3)
C223 C224 C227 C229 -110(2)
C225 C224 C227 C229 65(2)
C223 C224 C227 C228 8(2)
C225 C224 C227 C228 -176(2)
C223 C224 C227 C230 130(2)
C225 C224 C227 C230 -55(3)
C211 C28 C231 C236 100.6(17)
C221 C28 C231 C236 -19.3(19)
C27 C28 C231 C236 -136.8(17)
C211 C28 C231 C232 -72.6(18)
C221 C28 C231 C232 167.6(14)
C27 C28 C231 C232 50.1(18)
C236 C231 C232 C233 2(3)
C28 C231 C232 C233 175.3(15)
C231 C232 C233 C234 2(3)
C232 C233 C234 C235 -2(3)
C232 C233 C234 C237 174.0(18)
C233 C234 C235 C236 0(3)
C237 C234 C235 C236 -176.7(16)
C232 C231 C236 C235 -5(2)
C28 C231 C236 C235 -177.5(15)
C234 C235 C236 C231 4(3)
C233 C234 C237 C238 -96(3)
C235 C234 C237 C238 81(3)
C233 C234 C237 C240 135(2)
C235 C234 C237 C240 -49(3)
C233 C234 C237 C239 18(3)
C235 C234 C237 C239 -166(2)
